data_4323078
loop_
_publ_author_name
'Peihua Yu'
'Thomas Pape'
'Isabel Us\'on'
'Musa A. Said'
'Herbert W. Roesky'
'Mavis L. Montero'
'Hans-Georg Schmidt'
'Alojz Demsar'

_publ_contact_author
;
       Herbert W. Roesky
       Institut f\"ur Anorganische Chemie
       Universit\"at G\"ottingen
       Tammannstr. 4
       37077 G\"ottingen
       Germany
;
_publ_contact_author_fax '49 551 39 3373'
_publ_contact_author_phone '49 551 39 3001'
_publ_section_title
;
 Reactions of Organotitanoxane Fluorides with AlR3 (R = Me, Et, CH2Ph) and
 Me3SiCl: X-ray Crystal Structures of [C5Me5Ti(\m-O)]4F[(\m-F)AlMe3]3,
 [C5Me5Ti(\m-O)]4F3[(\m-F)Al(CH2Ph)3], [C5Me5Ti(\m-O)Et]4, and
 (C5Me5)4Ti4O5X2 (X = Cl and F)
;
_journal_name_full 'Inorganic Chemistry'
_journal_page_first 5117
_journal_page_last 5124
_journal_paper_doi 10.1021/ic980450g
_journal_volume 37
_journal_year 1998
_chemical_formula_sum 'C42 H64 Cl2 O5.5 Ti4'
_chemical_formula_weight 919.43
_chemical_name_systematic
;
 ?
;
_space_group_IT_number 12
_symmetry_cell_setting monoclinic
_symmetry_space_group_name_Hall '-C 2y'
_symmetry_space_group_name_H-M 'C 1 2/m 1'
_atom_sites_solution_hydrogens geom
_atom_sites_solution_primary direct
_atom_sites_solution_secondary difmap
_audit_creation_method SHELXL-97
_cell_angle_alpha 90.00
_cell_angle_beta 98.87(3)
_cell_angle_gamma 90.00
_cell_formula_units_Z 4
_cell_length_a 18.404(4)
_cell_length_b 16.524(3)
_cell_length_c 14.893(3)
_cell_measurement_reflns_used 40
_cell_measurement_temperature 200(2)
_cell_measurement_theta_max 12.5
_cell_measurement_theta_min 10
_cell_volume 4474.9(16)
_computing_cell_refinement 'Siemens XSCANS'
_computing_data_collection 'Siemens XSCANS'
_computing_data_reduction 'Siemens SHELXTL'
_computing_molecular_graphics 'Siemens SHELXTL'
_computing_publication_material 'Siemens SHELXTL'
_computing_structure_refinement 'SHELXL-97 (Sheldrick, 1997)'
_computing_structure_solution 'SHELXS-97 (Sheldrick, 1990)'
_diffrn_ambient_temperature 200(2)
_diffrn_measured_fraction_theta_full 0.994
_diffrn_measured_fraction_theta_max 0.994
_diffrn_measurement_device_type 'Siemens/STOE AED2'
_diffrn_measurement_method '2theta\omega scans'
_diffrn_radiation_monochromator graphite
_diffrn_radiation_source 'fine-focus sealed tube'
_diffrn_radiation_type MoK\a
_diffrn_radiation_wavelength 0.71073
_diffrn_reflns_av_R_equivalents 0.0288
_diffrn_reflns_av_sigmaI/netI 0.0118
_diffrn_reflns_limit_h_max 21
_diffrn_reflns_limit_h_min -21
_diffrn_reflns_limit_k_max 19
_diffrn_reflns_limit_k_min -19
_diffrn_reflns_limit_l_max 17
_diffrn_reflns_limit_l_min -1
_diffrn_reflns_number 4304
_diffrn_reflns_theta_full 25.03
_diffrn_reflns_theta_max 25.03
_diffrn_reflns_theta_min 3.58
_diffrn_standards_decay_% <3%
_diffrn_standards_interval_count 180
_diffrn_standards_number 3
_exptl_absorpt_coefficient_mu 0.849
_exptl_absorpt_correction_T_max 0.7848
_exptl_absorpt_correction_T_min 0.5154
_exptl_absorpt_correction_type none
_exptl_crystal_colour yellow
_exptl_crystal_density_diffrn 1.365
_exptl_crystal_density_method 'not measured'
_exptl_crystal_description plates
_exptl_crystal_F_000 1928
_exptl_crystal_size_max 0.90
_exptl_crystal_size_mid 0.80
_exptl_crystal_size_min 0.30
_refine_diff_density_max 0.538
_refine_diff_density_min -0.978
_refine_diff_density_rms 0.085
_refine_ls_extinction_method none
_refine_ls_goodness_of_fit_ref 1.101
_refine_ls_hydrogen_treatment mixed
_refine_ls_matrix_type full
_refine_ls_number_parameters 389
_refine_ls_number_reflns 4096
_refine_ls_number_restraints 385
_refine_ls_restrained_S_all 1.062
_refine_ls_R_factor_all 0.0415
_refine_ls_R_factor_gt 0.0396
_refine_ls_shift/su_max 0.000
_refine_ls_shift/su_mean 0.000
_refine_ls_structure_factor_coef Fsqd
_refine_ls_weighting_details 'calc w=1/[\s^2^(Fo^2^)+(0.0741P)^2^+4.6215P] where P=(Fo^2^+2Fc^2^)/3'
_refine_ls_weighting_scheme calc
_refine_ls_wR_factor_gt 0.1086
_refine_ls_wR_factor_ref 0.1113
_reflns_number_gt 3858
_reflns_number_total 4096
_reflns_threshold_expression >2sigma(I)
_cod_data_source_file ic980450g_1.cif
_cod_data_source_block 1a
_cod_original_cell_volume 4475.1(16)
_cod_original_formula_sum 'C42 H64 Cl2 O5.50 Ti4'
_cod_database_code 4323078

loop_
_symmetry_equiv_pos_as_xyz
'x, y, z'
'-x, y, -z'
'x+1/2, y+1/2, z'
'-x+1/2, y+1/2, -z'
'-x, -y, -z'
'x, -y, z'
'-x+1/2, -y+1/2, -z'
'x+1/2, -y+1/2, z'

loop_
_atom_site_label
_atom_site_type_symbol
_atom_site_fract_x
_atom_site_fract_y
_atom_site_fract_z
_atom_site_U_iso_or_equiv
_atom_site_adp_type
_atom_site_occupancy
_atom_site_symmetry_multiplicity
_atom_site_calc_flag
_atom_site_refinement_flags
_atom_site_disorder_assembly
_atom_site_disorder_group
Ti1 Ti 0.31725(2) 0.0000 0.33404(3) 0.01860(14) Uani 1 2 d S . .
Ti2 Ti 0.14190(2) 0.0000 0.33206(3) 0.02111(15) Uani 1 2 d S . .
Ti3 Ti 0.219324(18) 0.15496(2) 0.24442(2) 0.02416(13) Uani 1 1 d . . .
O1 O 0.23655(10) 0.0000 0.39310(12) 0.0222(4) Uani 1 2 d S . .
O2 O 0.14258(7) 0.08922(9) 0.25632(10) 0.0285(3) Uani 1 1 d . A .
O3 O 0.29907(7) 0.08930(8) 0.25794(9) 0.0261(3) Uani 1 1 d . A .
Cl1 Cl 0.23497(3) 0.22855(3) 0.37586(4) 0.03966(17) Uani 1 1 d . A .
C11 C 0.39278(10) 0.04298(14) 0.46967(14) 0.0311(4) Uani 1 1 d . . .
C11* C 0.36246(14) 0.0959(2) 0.53674(18) 0.0580(8) Uani 1 1 d . . .
H11A H 0.3982 0.0996 0.5927 0.087 Uiso 1 1 calc R . .
H11B H 0.3165 0.0726 0.5506 0.087 Uiso 1 1 calc R . .
H11C H 0.3529 0.1501 0.5108 0.087 Uiso 1 1 calc R . .
C12 C 0.42665(10) 0.06901(12) 0.39608(15) 0.0302(4) Uani 1 1 d . . .
C12* C 0.43950(15) 0.15560(15) 0.3723(2) 0.0556(8) Uani 1 1 d . . .
H12A H 0.4848 0.1752 0.4092 0.083 Uiso 1 1 calc R . .
H12B H 0.3979 0.1887 0.3844 0.083 Uiso 1 1 calc R . .
H12C H 0.4441 0.1594 0.3077 0.083 Uiso 1 1 calc R . .
C13 C 0.44720(14) 0.0000 0.3502(2) 0.0299(6) Uani 1 2 d S . .
C13* C 0.4828(2) 0.0000 0.2663(3) 0.0567(11) Uani 1 2 d S . .
H13A H 0.5327 0.0219 0.2807 0.085 Uiso 0.50 1 calc PR . .
H13B H 0.4540 0.0336 0.2195 0.085 Uiso 0.50 1 calc PR . .
H13C H 0.4851 -0.0555 0.2437 0.085 Uiso 0.50 1 calc PR . .
C21 C 0.01510(15) 0.0000 0.3440(2) 0.0348(7) Uani 1 2 d S . .
C21* C -0.0394(2) 0.0000 0.2583(3) 0.0606(11) Uani 1 2 d S . .
H21A H -0.0859 0.0233 0.2703 0.091 Uiso 0.50 1 calc PR . .
H21B H -0.0477 -0.0557 0.2364 0.091 Uiso 0.50 1 calc PR . .
H21C H -0.0202 0.0324 0.2121 0.091 Uiso 0.50 1 calc PR . .
C22 C 0.04642(11) 0.06903(13) 0.39096(17) 0.0356(5) Uani 1 1 d . . .
C22* C 0.02825(17) 0.15545(15) 0.3674(3) 0.0636(9) Uani 1 1 d . . .
H22A H 0.0069 0.1593 0.3031 0.095 Uiso 1 1 calc R . .
H22B H 0.0732 0.1881 0.3787 0.095 Uiso 1 1 calc R . .
H22C H -0.0072 0.1755 0.4050 0.095 Uiso 1 1 calc R . .
C23 C 0.09724(12) 0.04311(15) 0.46570(16) 0.0378(5) Uani 1 1 d . . .
C23* C 0.14311(16) 0.0956(2) 0.5343(2) 0.0659(9) Uani 1 1 d . . .
H23A H 0.1198 0.0996 0.5890 0.099 Uiso 1 1 calc R . .
H23B H 0.1473 0.1498 0.5087 0.099 Uiso 1 1 calc R . .
H23C H 0.1922 0.0719 0.5500 0.099 Uiso 1 1 calc R . .
C31 C 0.1689(5) 0.1710(6) 0.0912(10) 0.0417(17) Uani 0.60 1 d PDU A 1
C31* C 0.1250(5) 0.1033(4) 0.0408(4) 0.093(3) Uani 0.60 1 d PDU A 1
H31A H 0.1573 0.0707 0.0085 0.140 Uiso 0.60 1 calc PR A 1
H31B H 0.0851 0.1262 -0.0031 0.140 Uiso 0.60 1 calc PR A 1
H31C H 0.1042 0.0690 0.0841 0.140 Uiso 0.60 1 calc PR A 1
C32 C 0.2455(5) 0.1847(7) 0.0985(8) 0.0444(19) Uani 0.60 1 d PDU A 1
C32* C 0.2996(5) 0.1333(5) 0.0580(5) 0.097(3) Uani 0.60 1 d PDU A 1
H32A H 0.3359 0.1110 0.1068 0.145 Uiso 0.60 1 calc PR A 1
H32B H 0.3247 0.1665 0.0177 0.145 Uiso 0.60 1 calc PR A 1
H32C H 0.2736 0.0889 0.0232 0.145 Uiso 0.60 1 calc PR A 1
C33 C 0.2627(4) 0.2560(6) 0.1511(6) 0.0427(16) Uani 0.60 1 d PDU A 1
C33* C 0.3367(4) 0.2948(6) 0.1778(5) 0.103(3) Uani 0.60 1 d PDU A 1
H33A H 0.3364 0.3489 0.1507 0.154 Uiso 0.60 1 calc PR A 1
H33B H 0.3745 0.2616 0.1560 0.154 Uiso 0.60 1 calc PR A 1
H33C H 0.3475 0.2993 0.2442 0.154 Uiso 0.60 1 calc PR A 1
C34 C 0.1958(5) 0.2870(4) 0.1716(5) 0.0402(14) Uani 0.60 1 d PDU A 1
C34* C 0.1872(6) 0.3655(3) 0.2211(4) 0.087(2) Uani 0.60 1 d PDU A 1
H34A H 0.1776 0.4096 0.1770 0.130 Uiso 0.60 1 calc PR A 1
H34B H 0.2326 0.3769 0.2631 0.130 Uiso 0.60 1 calc PR A 1
H34C H 0.1461 0.3608 0.2555 0.130 Uiso 0.60 1 calc PR A 1
C35 C 0.1392(3) 0.2345(6) 0.1356(7) 0.0404(14) Uani 0.60 1 d PDU A 1
C35* C 0.0584(3) 0.2433(5) 0.1441(5) 0.084(2) Uani 0.60 1 d PDU A 1
H35A H 0.0534 0.2791 0.1952 0.126 Uiso 0.60 1 calc PR A 1
H35B H 0.0379 0.1900 0.1546 0.126 Uiso 0.60 1 calc PR A 1
H35C H 0.0318 0.2665 0.0879 0.126 Uiso 0.60 1 calc PR A 1
C31' C 0.1531(5) 0.1910(10) 0.1017(14) 0.042(3) Uani 0.40 1 d PDU A 2
C41 C 0.0835(5) 0.1447(7) 0.0670(7) 0.083(3) Uani 0.40 1 d PDU A 2
H41A H 0.0949 0.1008 0.0271 0.125 Uiso 0.40 1 calc PR A 2
H41B H 0.0475 0.1814 0.0330 0.125 Uiso 0.40 1 calc PR A 2
H41C H 0.0632 0.1219 0.1185 0.125 Uiso 0.40 1 calc PR A 2
C32' C 0.2238(7) 0.1667(9) 0.0884(15) 0.037(2) Uani 0.40 1 d PDU A 2
C42 C 0.2466(7) 0.0958(5) 0.0361(6) 0.073(3) Uani 0.40 1 d PDU A 2
H42A H 0.2053 0.0579 0.0228 0.110 Uiso 0.40 1 calc PR A 2
H42B H 0.2884 0.0683 0.0723 0.110 Uiso 0.40 1 calc PR A 2
H42C H 0.2609 0.1148 -0.0210 0.110 Uiso 0.40 1 calc PR A 2
C33' C 0.2740(5) 0.2263(8) 0.1298(9) 0.0361(19) Uani 0.40 1 d PDU A 2
C43 C 0.3553(4) 0.2276(7) 0.1317(6) 0.073(3) Uani 0.40 1 d PDU A 2
H43A H 0.3665 0.2514 0.0751 0.109 Uiso 0.40 1 calc PR A 2
H43B H 0.3744 0.1722 0.1377 0.109 Uiso 0.40 1 calc PR A 2
H43C H 0.3783 0.2601 0.1834 0.109 Uiso 0.40 1 calc PR A 2
C34' C 0.2334(8) 0.2834(5) 0.1715(7) 0.044(2) Uani 0.40 1 d PDU A 2
C44 C 0.2622(9) 0.3601(5) 0.2198(6) 0.095(4) Uani 0.40 1 d PDU A 2
H44A H 0.2535 0.4060 0.1778 0.143 Uiso 0.40 1 calc PR A 2
H44B H 0.3152 0.3546 0.2409 0.143 Uiso 0.40 1 calc PR A 2
H44C H 0.2368 0.3694 0.2720 0.143 Uiso 0.40 1 calc PR A 2
C35' C 0.1587(7) 0.2607(8) 0.1550(9) 0.047(3) Uani 0.40 1 d PDU A 2
C45 C 0.0957(6) 0.3035(7) 0.1891(7) 0.094(4) Uani 0.40 1 d PDU A 2
H45A H 0.1103 0.3591 0.2062 0.140 Uiso 0.40 1 calc PR A 2
H45B H 0.0831 0.2748 0.2421 0.140 Uiso 0.40 1 calc PR A 2
H45C H 0.0529 0.3044 0.1409 0.140 Uiso 0.40 1 calc PR A 2
C51 C 0.4562(9) 0.0700(10) -0.0235(10) 0.106(8) Uani 0.25 1 d PRDU A -1
H51A H 0.4322 0.1081 -0.0702 0.127 Uiso 0.25 1 calc PR A -1
H51B H 0.4409 0.0841 0.0354 0.127 Uiso 0.25 1 calc PR A -1
C52 C 0.5313(15) 0.0753(13) -0.0170(17) 0.077(5) Uani 0.25 1 d PDU A -1
H52A H 0.5513 0.1149 0.0304 0.092 Uiso 0.25 1 calc PR A -1
H52B H 0.5452 0.0925 -0.0757 0.092 Uiso 0.25 1 calc PR A -1
O53 O 0.5616(12) -0.0131(16) 0.0094(15) 0.128(8) Uani 0.25 1 d PDU A -1
C54 C 0.489(2) -0.0639(13) -0.003(4) 0.094(7) Uani 0.25 1 d PDU A -1
H54A H 0.4936 -0.1126 -0.0403 0.112 Uiso 0.25 1 calc PR A -1
H54B H 0.4766 -0.0808 0.0566 0.112 Uiso 0.25 1 calc PR A -1
C55 C 0.4353(15) -0.0103(16) -0.048(2) 0.105(7) Uani 0.25 1 d PDU A -1
H55A H 0.4311 -0.0173 -0.1143 0.126 Uiso 0.25 1 calc PR A -1
H55B H 0.3868 -0.0224 -0.0297 0.126 Uiso 0.25 1 calc PR A -1

loop_
_atom_site_aniso_label
_atom_site_aniso_U_11
_atom_site_aniso_U_22
_atom_site_aniso_U_33
_atom_site_aniso_U_23
_atom_site_aniso_U_13
_atom_site_aniso_U_12
Ti1 0.0143(2) 0.0188(3) 0.0228(3) 0.000 0.00339(18) 0.000
Ti2 0.0154(2) 0.0202(3) 0.0289(3) 0.000 0.00700(19) 0.000
Ti3 0.0230(2) 0.0214(2) 0.0282(2) 0.00554(13) 0.00441(15) 0.00132(13)
O1 0.0195(9) 0.0228(9) 0.0252(9) 0.000 0.0061(7) 0.000
O2 0.0203(7) 0.0284(7) 0.0368(7) 0.0067(6) 0.0044(6) 0.0025(5)
O3 0.0217(6) 0.0268(7) 0.0304(7) 0.0060(6) 0.0059(5) -0.0008(5)
Cl1 0.0501(3) 0.0338(3) 0.0355(3) -0.0034(2) 0.0077(2) 0.0012(2)
C11 0.0184(9) 0.0422(12) 0.0307(10) -0.0099(9) -0.0023(8) 0.0030(8)
C11* 0.0362(13) 0.086(2) 0.0483(14) -0.0347(15) -0.0046(11) 0.0150(14)
C12 0.0185(9) 0.0255(10) 0.0435(11) 0.0014(9) -0.0055(8) -0.0036(8)
C12* 0.0385(13) 0.0299(13) 0.090(2) 0.0115(13) -0.0150(13) -0.0120(10)
C13 0.0134(12) 0.0409(16) 0.0348(15) 0.000 0.0022(11) 0.000
C13* 0.0297(17) 0.096(3) 0.047(2) 0.000 0.0150(15) 0.000
C21 0.0159(13) 0.0396(17) 0.0514(18) 0.000 0.0136(12) 0.000
C21* 0.0263(17) 0.089(3) 0.064(2) 0.000 0.0008(16) 0.000
C22 0.0270(10) 0.0265(10) 0.0595(14) -0.0017(10) 0.0259(10) 0.0032(8)
C22* 0.0555(17) 0.0326(13) 0.114(3) 0.0100(14) 0.0507(18) 0.0141(12)
C23 0.0263(10) 0.0490(13) 0.0429(12) -0.0116(10) 0.0209(9) -0.0058(9)
C23* 0.0442(15) 0.102(3) 0.0580(17) -0.0375(17) 0.0273(13) -0.0225(16)
C31 0.061(4) 0.026(4) 0.034(3) 0.009(2) -0.004(4) 0.002(4)
C31* 0.150(7) 0.062(4) 0.054(3) 0.005(3) -0.025(4) -0.036(4)
C32 0.058(4) 0.045(6) 0.034(6) 0.020(4) 0.022(5) 0.023(4)
C32* 0.138(6) 0.101(5) 0.068(4) 0.045(4) 0.067(5) 0.079(5)
C33 0.038(3) 0.047(6) 0.043(6) 0.022(3) 0.005(3) -0.008(3)
C33* 0.062(3) 0.133(6) 0.105(5) 0.075(5) -0.015(3) -0.048(4)
C34 0.058(4) 0.024(3) 0.037(3) 0.0095(18) 0.004(4) 0.006(3)
C34* 0.163(7) 0.031(2) 0.063(3) 0.003(2) 0.009(4) 0.020(4)
C35 0.038(3) 0.038(5) 0.043(4) 0.022(3) 0.000(2) 0.007(2)
C35* 0.046(3) 0.114(5) 0.092(4) 0.052(4) 0.008(3) 0.033(3)
C31' 0.033(4) 0.044(9) 0.044(8) 0.019(5) -0.008(4) 0.001(4)
C41 0.059(5) 0.112(8) 0.066(6) 0.038(6) -0.028(4) -0.034(5)
C32' 0.054(5) 0.026(4) 0.028(4) 0.007(3) 0.000(6) -0.004(4)
C42 0.137(9) 0.044(4) 0.043(4) 0.005(3) 0.029(5) 0.014(5)
C33' 0.037(4) 0.037(6) 0.034(6) 0.019(4) 0.005(3) -0.004(4)
C43 0.039(4) 0.106(7) 0.073(5) 0.060(5) 0.011(3) -0.013(4)
C34' 0.066(6) 0.023(4) 0.040(4) 0.011(3) 0.002(7) -0.004(6)
C44 0.190(12) 0.035(4) 0.058(5) 0.007(3) 0.012(6) -0.036(6)
C35' 0.053(6) 0.035(8) 0.054(8) 0.018(5) 0.014(7) 0.021(5)
C45 0.103(7) 0.089(7) 0.096(7) 0.045(6) 0.038(6) 0.069(6)
C51 0.088(11) 0.086(9) 0.13(2) 0.049(12) -0.012(14) 0.016(12)
C52 0.085(12) 0.094(10) 0.053(9) 0.002(8) 0.015(10) 0.006(9)
O53 0.100(7) 0.127(16) 0.144(16) 0.025(17) -0.027(10) 0.035(12)
C54 0.090(16) 0.081(8) 0.110(19) -0.013(16) 0.014(16) 0.036(10)
C55 0.086(7) 0.095(14) 0.134(18) 0.044(14) 0.015(11) 0.000(10)

loop_
_atom_type_symbol
_atom_type_description
_atom_type_scat_dispersion_real
_atom_type_scat_dispersion_imag
_atom_type_scat_source
C C 0.0033 0.0016 'International Tables Vol C Tables 4.2.6.8 and 6.1.1.4'
H H 0.0000 0.0000 'International Tables Vol C Tables 4.2.6.8 and 6.1.1.4'
O O 0.0106 0.0060 'International Tables Vol C Tables 4.2.6.8 and 6.1.1.4'
Cl Cl 0.1484 0.1585 'International Tables Vol C Tables 4.2.6.8 and 6.1.1.4'
Ti Ti 0.2776 0.4457 'International Tables Vol C Tables 4.2.6.8 and 6.1.1.4'

loop_
_geom_angle_atom_site_label_1
_geom_angle_atom_site_label_2
_geom_angle_atom_site_label_3
_geom_angle
_geom_angle_site_symmetry_1
_geom_angle_site_symmetry_3
_geom_angle_publ_flag
O1 Ti1 O3 102.06(6) . . ?
O1 Ti1 O3 102.06(6) . 6 ?
O3 Ti1 O3 105.06(9) . 6 ?
O1 Ti1 C13 146.04(9) . . ?
O3 Ti1 C13 98.39(6) . . ?
O3 Ti1 C13 98.39(6) 6 . ?
O1 Ti1 C12 120.86(7) . . ?
O3 Ti1 C12 85.30(7) . . ?
O3 Ti1 C12 132.90(7) 6 . ?
C13 Ti1 C12 34.63(7) . . ?
O1 Ti1 C12 120.85(7) . 6 ?
O3 Ti1 C12 132.90(7) . 6 ?
O3 Ti1 C12 85.30(7) 6 6 ?
C13 Ti1 C12 34.63(7) . 6 ?
C12 Ti1 C12 57.43(10) . 6 ?
O1 Ti1 C11 90.18(8) . . ?
O3 Ti1 C11 107.91(7) . . ?
O3 Ti1 C11 141.42(7) 6 . ?
C13 Ti1 C11 57.61(9) . . ?
C12 Ti1 C11 34.50(8) . . ?
C12 Ti1 C11 57.52(7) 6 . ?
O1 Ti1 C11 90.18(8) . 6 ?
O3 Ti1 C11 141.42(7) . 6 ?
O3 Ti1 C11 107.91(7) 6 6 ?
C13 Ti1 C11 57.61(9) . 6 ?
C12 Ti1 C11 57.52(7) . 6 ?
C12 Ti1 C11 34.50(8) 6 6 ?
C11 Ti1 C11 34.77(11) . 6 ?
O1 Ti1 Ti2 28.72(6) . . ?
O3 Ti1 Ti2 84.76(5) . . ?
O3 Ti1 Ti2 84.76(5) 6 . ?
C13 Ti1 Ti2 174.76(8) . . ?
C12 Ti1 Ti2 142.34(5) . . ?
C12 Ti1 Ti2 142.34(5) 6 . ?
C11 Ti1 Ti2 117.47(6) . . ?
C11 Ti1 Ti2 117.47(6) 6 . ?
O1 Ti1 Ti3 76.23(4) . . ?
O3 Ti1 Ti3 25.85(4) . . ?
O3 Ti1 Ti3 109.53(5) 6 . ?
C13 Ti1 Ti3 121.50(3) . . ?
C12 Ti1 Ti3 99.35(5) . . ?
C12 Ti1 Ti3 155.47(5) 6 . ?
C11 Ti1 Ti3 108.90(6) . . ?
C11 Ti1 Ti3 142.04(6) 6 . ?
Ti2 Ti1 Ti3 60.766(16) . . ?
O1 Ti1 Ti3 76.23(4) . 6 ?
O3 Ti1 Ti3 109.53(5) . 6 ?
O3 Ti1 Ti3 25.85(4) 6 6 ?
C13 Ti1 Ti3 121.50(3) . 6 ?
C12 Ti1 Ti3 155.46(5) . 6 ?
C12 Ti1 Ti3 99.35(5) 6 6 ?
C11 Ti1 Ti3 142.04(6) . 6 ?
C11 Ti1 Ti3 108.90(6) 6 6 ?
Ti2 Ti1 Ti3 60.767(16) . 6 ?
Ti3 Ti1 Ti3 102.08(3) . 6 ?
O1 Ti2 O2 101.88(6) . . ?
O1 Ti2 O2 101.88(6) . 6 ?
O2 Ti2 O2 105.06(9) . 6 ?
O1 Ti2 C21 146.45(10) . . ?
O2 Ti2 C21 98.32(7) . . ?
O2 Ti2 C21 98.32(7) 6 . ?
O1 Ti2 C22 121.12(8) . . ?
O2 Ti2 C22 85.28(7) . . ?
O2 Ti2 C22 132.88(7) 6 . ?
C21 Ti2 C22 34.69(7) . . ?
O1 Ti2 C22 121.12(8) . 6 ?
O2 Ti2 C22 132.88(7) . 6 ?
O2 Ti2 C22 85.28(7) 6 6 ?
C21 Ti2 C22 34.69(7) . 6 ?
C22 Ti2 C22 57.44(10) . 6 ?
O1 Ti2 C23 90.55(8) . . ?
O2 Ti2 C23 107.83(8) . . ?
O2 Ti2 C23 141.44(7) 6 . ?
C21 Ti2 C23 57.64(10) . . ?
C22 Ti2 C23 34.43(9) . . ?
C22 Ti2 C23 57.54(8) 6 . ?
O1 Ti2 C23 90.55(8) . 6 ?
O2 Ti2 C23 141.44(7) . 6 ?
O2 Ti2 C23 107.83(8) 6 6 ?
C21 Ti2 C23 57.64(10) . 6 ?
C22 Ti2 C23 57.54(8) . 6 ?
C22 Ti2 C23 34.43(9) 6 6 ?
C23 Ti2 C23 34.88(12) . 6 ?
O1 Ti2 Ti1 28.76(6) . . ?
O2 Ti2 Ti1 84.55(5) . . ?
O2 Ti2 Ti1 84.55(5) 6 . ?
C21 Ti2 Ti1 175.22(9) . . ?
C22 Ti2 Ti1 142.56(6) . . ?
C22 Ti2 Ti1 142.56(6) 6 . ?
C23 Ti2 Ti1 117.87(6) . . ?
C23 Ti2 Ti1 117.87(6) 6 . ?
O1 Ti2 Ti3 76.17(4) . . ?
O2 Ti2 Ti3 25.73(4) . . ?
O2 Ti2 Ti3 109.41(5) 6 . ?
C21 Ti2 Ti3 121.41(4) . . ?
C22 Ti2 Ti3 99.38(5) . . ?
C22 Ti2 Ti3 155.45(5) 6 . ?
C23 Ti2 Ti3 108.98(6) . . ?
C23 Ti2 Ti3 142.27(6) 6 . ?
Ti1 Ti2 Ti3 60.671(15) . . ?
O1 Ti2 Ti3 76.18(4) . 6 ?
O2 Ti2 Ti3 109.41(5) . 6 ?
O2 Ti2 Ti3 25.73(4) 6 6 ?
C21 Ti2 Ti3 121.41(4) . 6 ?
C22 Ti2 Ti3 155.44(5) . 6 ?
C22 Ti2 Ti3 99.38(5) 6 6 ?
C23 Ti2 Ti3 142.27(6) . 6 ?
C23 Ti2 Ti3 108.98(6) 6 6 ?
Ti1 Ti2 Ti3 60.672(16) . 6 ?
Ti3 Ti2 Ti3 101.95(3) . 6 ?
O3 Ti3 O2 105.10(7) . . ?
O3 Ti3 Cl1 103.34(5) . . ?
O2 Ti3 Cl1 103.44(5) . . ?
O3 Ti3 C31 111.6(2) . . ?
O2 Ti3 C31 88.0(3) . . ?
Cl1 Ti3 C31 138.9(2) . . ?
O3 Ti3 C32' 90.5(4) . . ?
O2 Ti3 C32' 107.1(3) . . ?
Cl1 Ti3 C32' 141.8(3) . . ?
C31 Ti3 C32' 25.1(4) . . ?
O3 Ti3 C32 87.1(2) . . ?
O2 Ti3 C32 119.3(3) . . ?
Cl1 Ti3 C32 131.7(3) . . ?
C31 Ti3 C32 35.1(3) . . ?
C32' Ti3 C32 12.3(3) . . ?
O3 Ti3 C31' 123.3(3) . . ?
O2 Ti3 C31' 86.4(3) . . ?
Cl1 Ti3 C31' 128.1(4) . . ?
C31 Ti3 C31' 11.8(3) . . ?
C32' Ti3 C31' 34.7(4) . . ?
C32 Ti3 C31' 42.6(4) . . ?
O3 Ti3 C35' 143.9(3) . . ?
O2 Ti3 C35' 101.0(4) . . ?
Cl1 Ti3 C35' 94.3(3) . . ?
C31 Ti3 C35' 44.5(3) . . ?
C32' Ti3 C35' 57.8(4) . . ?
C32 Ti3 C35' 58.1(3) . . ?
C31' Ti3 C35' 34.3(3) . . ?
O3 Ti3 C33 98.4(2) . . ?
O2 Ti3 C33 144.29(16) . . ?
Cl1 Ti3 C33 96.7(2) . . ?
C31 Ti3 C33 58.1(3) . . ?
C32' Ti3 C33 45.5(3) . . ?
C32 Ti3 C33 35.0(2) . . ?
C31' Ti3 C33 58.1(4) . . ?
C35' Ti3 C33 47.8(3) . . ?
O3 Ti3 C35 143.5(2) . . ?
O2 Ti3 C35 89.27(18) . . ?
Cl1 Ti3 C35 105.7(2) . . ?
C31 Ti3 C35 34.1(2) . . ?
C32' Ti3 C35 53.0(4) . . ?
C32 Ti3 C35 56.9(3) . . ?
C31' Ti3 C35 22.6(3) . . ?
C35' Ti3 C35 14.6(3) . . ?
C33 Ti3 C35 56.7(2) . . ?
O3 Ti3 C34' 115.8(4) . . ?
O2 Ti3 C34' 135.2(4) . . ?
Cl1 Ti3 C34' 84.8(2) . . ?
C31 Ti3 C34' 61.1(3) . . ?
C32' Ti3 C34' 57.3(4) . . ?
C32 Ti3 C34' 49.4(3) . . ?
C31' Ti3 C34' 56.6(4) . . ?
C35' Ti3 C34' 34.2(3) . . ?
C33 Ti3 C34' 19.1(3) . . ?
C35 Ti3 C34' 46.7(3) . . ?
O3 Ti3 C33' 87.2(3) . . ?
O2 Ti3 C33' 141.0(3) . . ?
Cl1 Ti3 C33' 109.5(3) . . ?
C31 Ti3 C33' 53.3(3) . . ?
C32' Ti3 C33' 34.7(3) . . ?
C32 Ti3 C33' 22.8(3) . . ?
C31' Ti3 C33' 56.9(4) . . ?
C35' Ti3 C33' 57.0(3) . . ?
C33 Ti3 C33' 15.21(19) . . ?
C35 Ti3 C33' 62.4(3) . . ?
C34' Ti3 C33' 33.8(3) . . ?
Ti2 O1 Ti1 122.52(10) . . ?
Ti3 O2 Ti2 127.84(8) . . ?
Ti3 O3 Ti1 127.57(7) . . ?
C12 C11 C11 107.78(12) . 6 ?
C12 C11 C11* 126.5(2) . . ?
C11 C11 C11* 125.70(17) 6 . ?
C12 C11 Ti1 72.61(11) . . ?
C11 C11 Ti1 72.62(6) 6 . ?
C11* C11 Ti1 120.78(14) . . ?
C11 C12 C13 108.29(19) . . ?
C11 C12 C12* 125.4(2) . . ?
C13 C12 C12* 126.3(2) . . ?
C11 C12 Ti1 72.88(11) . . ?
C13 C12 Ti1 72.41(13) . . ?
C12* C12 Ti1 121.39(15) . . ?
C12 C13 C12 107.9(3) . 6 ?
C12 C13 C13* 126.07(13) . . ?
C12 C13 C13* 126.07(13) 6 . ?
C12 C13 Ti1 72.96(13) . . ?
C12 C13 Ti1 72.96(13) 6 . ?
C13* C13 Ti1 118.7(2) . . ?
C22 C21 C22 107.6(3) . 6 ?
C22 C21 C21* 126.18(15) . . ?
C22 C21 C21* 126.17(15) 6 . ?
C22 C21 Ti2 72.88(13) . . ?
C22 C21 Ti2 72.88(13) 6 . ?
C21* C21 Ti2 118.3(2) . . ?
C23 C22 C21 108.5(2) . . ?
C23 C22 C22* 125.0(2) . . ?
C21 C22 C22* 126.5(3) . . ?
C23 C22 Ti2 72.91(11) . . ?
C21 C22 Ti2 72.43(13) . . ?
C22* C22 Ti2 121.57(16) . . ?
C22 C23 C23 107.73(13) . 6 ?
C22 C23 C23* 126.9(3) . . ?
C23 C23 C23* 125.40(19) 6 . ?
C22 C23 Ti2 72.66(12) . . ?
C23 C23 Ti2 72.56(6) 6 . ?
C23* C23 Ti2 120.90(15) . . ?
C35 C31 C32 107.6(6) . . ?
C35 C31 C31* 125.0(9) . . ?
C32 C31 C31* 127.3(9) . . ?
C35 C31 Ti3 75.5(7) . . ?
C32 C31 Ti3 72.8(7) . . ?
C31* C31 Ti3 120.1(8) . . ?
C31 C32 C33 108.0(5) . . ?
C31 C32 C32* 126.4(9) . . ?
C33 C32 C32* 125.6(9) . . ?
C31 C32 Ti3 72.2(7) . . ?
C33 C32 Ti3 73.9(5) . . ?
C32* C32 Ti3 119.7(7) . . ?
C34 C33 C32 106.9(5) . . ?
C34 C33 C33* 125.1(10) . . ?
C32 C33 C33* 128.0(9) . . ?
C34 C33 Ti3 75.3(4) . . ?
C32 C33 Ti3 71.1(5) . . ?
C33* C33 Ti3 121.0(5) . . ?
C35 C34 C33 108.4(6) . . ?
C35 C34 C34* 126.3(9) . . ?
C33 C34 C34* 125.2(9) . . ?
C35 C34 Ti3 71.8(5) . . ?
C33 C34 Ti3 70.8(4) . . ?
C34* C34 Ti3 125.0(4) . . ?
C31 C35 C34 109.0(6) . . ?
C31 C35 C35* 124.9(8) . . ?
C34 C35 C35* 126.1(9) . . ?
C31 C35 Ti3 70.4(7) . . ?
C34 C35 Ti3 74.8(5) . . ?
C35* C35 Ti3 120.2(6) . . ?
C35' C31' C32' 109.2(8) . . ?
C35' C31' C41 126.6(13) . . ?
C32' C31' C41 124.1(12) . . ?
C35' C31' Ti3 73.3(9) . . ?
C32' C31' Ti3 72.2(11) . . ?
C41 C31' Ti3 118.2(12) . . ?
C31' C32' C33' 107.2(8) . . ?
C31' C32' C42 129.4(11) . . ?
C33' C32' C42 123.3(12) . . ?
C31' C32' Ti3 73.1(11) . . ?
C33' C32' Ti3 75.4(10) . . ?
C42 C32' Ti3 120.3(13) . . ?
C34' C33' C32' 107.5(8) . . ?
C34' C33' C43 125.6(12) . . ?
C32' C33' C43 126.9(12) . . ?
C34' C33' Ti3 73.0(6) . . ?
C32' C33' Ti3 69.8(10) . . ?
C43 C33' Ti3 121.3(8) . . ?
C33' C34' C35' 108.4(7) . . ?
C33' C34' C44 126.9(14) . . ?
C35' C34' C44 124.6(14) . . ?
C33' C34' Ti3 73.2(7) . . ?
C35' C34' Ti3 71.0(6) . . ?
C44 C34' Ti3 125.2(6) . . ?
C31' C35' C34' 107.6(7) . . ?
C31' C35' C45 125.8(14) . . ?
C34' C35' C45 126.5(14) . . ?
C31' C35' Ti3 72.4(9) . . ?
C34' C35' Ti3 74.7(6) . . ?
C45 C35' Ti3 118.4(8) . . ?
C52 C51 C55 108.0(14) . . ?
C51 C52 O53 105.6(12) . . ?
C54 O53 C52 101.7(19) . . ?
C55 C54 O53 104.0(14) . . ?
C51 C55 C54 108.9(18) . . ?

loop_
_geom_bond_atom_site_label_1
_geom_bond_atom_site_label_2
_geom_bond_distance
_geom_bond_site_symmetry_2
_geom_bond_publ_flag
Ti1 O1 1.8392(18) . ?
Ti1 O3 1.8593(14) . ?
Ti1 O3 1.8593(14) 6 ?
Ti1 C13 2.367(3) . ?
Ti1 C12 2.374(2) . ?
Ti1 C12 2.374(2) 6 ?
Ti1 C11 2.377(2) . ?
Ti1 C11 2.377(2) 6 ?
Ti1 Ti2 3.2227(9) . ?
Ti1 Ti3 3.2930(7) . ?
Ti1 Ti3 3.2931(7) 6 ?
Ti2 O1 1.8363(19) . ?
Ti2 O2 1.8576(14) . ?
Ti2 O2 1.8576(14) 6 ?
Ti2 C21 2.368(3) . ?
Ti2 C22 2.374(2) . ?
Ti2 C22 2.374(2) 6 ?
Ti2 C23 2.377(2) . ?
Ti2 C23 2.377(2) 6 ?
Ti2 Ti3 3.2961(7) . ?
Ti2 Ti3 3.2961(7) 6 ?
Ti3 O3 1.8113(14) . ?
Ti3 O2 1.8120(14) . ?
Ti3 Cl1 2.2847(7) . ?
Ti3 C31 2.342(14) . ?
Ti3 C32' 2.35(2) . ?
Ti3 C32 2.349(12) . ?
Ti3 C31' 2.36(2) . ?
Ti3 C35' 2.369(12) . ?
Ti3 C33 2.387(7) . ?
Ti3 C35 2.406(9) . ?
Ti3 C34' 2.416(9) . ?
Ti3 C33' 2.418(12) . ?
C11 C12 1.409(3) . ?
C11 C11 1.420(5) 6 ?
C11 C11* 1.499(3) . ?
C12 C13 1.411(3) . ?
C12 C12* 1.501(3) . ?
C13 C12 1.411(3) 6 ?
C13 C13* 1.498(4) . ?
C21 C22 1.413(3) . ?
C21 C22 1.413(3) 6 ?
C21 C21* 1.497(5) . ?
C22 C23 1.406(4) . ?
C22 C22* 1.496(3) . ?
C23 C23 1.425(5) 6 ?
C23 C23* 1.498(4) . ?
C31 C35 1.395(8) . ?
C31 C32 1.414(9) . ?
C31 C31* 1.511(8) . ?
C32 C33 1.424(9) . ?
C32 C32* 1.504(7) . ?
C33 C34 1.410(9) . ?
C33 C33* 1.503(7) . ?
C34 C35 1.397(8) . ?
C34 C34* 1.512(7) . ?
C35 C35* 1.519(7) . ?
C31' C35' 1.393(12) . ?
C31' C32' 1.404(12) . ?
C31' C41 1.513(10) . ?
C32' C33' 1.424(10) . ?
C32' C42 1.503(10) . ?
C33' C34' 1.407(11) . ?
C33' C43 1.492(9) . ?
C34' C35' 1.409(12) . ?
C34' C44 1.513(10) . ?
C35' C45 1.510(10) . ?
C51 C52 1.37(2) . ?
C51 C55 1.41(2) . ?
C52 O53 1.59(3) . ?
O53 C54 1.56(3) . ?
C54 C55 1.41(3) . ?
